data_7153795
loop_
_publ_author_name
'Chen, Jianbin'
'Natte, Kishore'
'Spannenberg, Anke'
'Neumann, Helfried'
'Beller, Matthias'
'Wu, Xiao-Feng'

_publ_section_title
;
 Efficient palladium-catalyzed double carbonylation of o-dibromobenzenes:
 synthesis of thalidomide.
;
_journal_issue 30
_journal_name_full 'Organic &amp; biomolecular chemistry'
_journal_page_first 5578
_journal_page_last 5581
_journal_paper_doi 10.1039/c4ob00796d
_journal_volume 12
_journal_year 2014
_chemical_formula_sum 'C14 H10 N2 O2'
_chemical_formula_weight 238.24
_chemical_name_systematic
; 
 ? 
;
_space_group_IT_number 14
_symmetry_cell_setting monoclinic
_symmetry_space_group_name_Hall '-P 2ybc'
_symmetry_space_group_name_H-M 'P 1 21/c 1'
_atom_sites_solution_hydrogens geom
_atom_sites_solution_primary direct
_atom_sites_solution_secondary difmap
_audit_creation_method SHELXL-97
_cell_angle_alpha 90.00
_cell_angle_beta 102.290(1)
_cell_angle_gamma 90.00
_cell_formula_units_Z 4
_cell_length_a 12.9282(5)
_cell_length_b 13.3172(6)
_cell_length_c 6.6540(3)
_cell_measurement_reflns_used 4277
_cell_measurement_temperature 150(2)
_cell_measurement_theta_max 28.57
_cell_measurement_theta_min 3.06
_cell_volume 1119.35(8)
_computing_cell_refinement 'SAINT (Bruker, 2009)'
_computing_data_collection 'APEX2 (Bruker, 2011)'
_computing_data_reduction SAINT
_computing_molecular_graphics 'XP in SHELXTL (Sheldrick, 2008)'
_computing_publication_material 'SHELXTL (Sheldrick, 2008)'
_computing_structure_refinement 'SHELXL-97 (Sheldrick, 2008)'
_computing_structure_solution 'SHELXS-97 (Sheldrick, 2008)'
_diffrn_ambient_temperature 150(2)
_diffrn_measured_fraction_theta_full 0.999
_diffrn_measured_fraction_theta_max 0.999
_diffrn_measurement_device_type 'Bruker Kappa APEX II Duo'
_diffrn_measurement_method '\f and \w scans'
_diffrn_radiation_monochromator 'curved graphite'
_diffrn_radiation_source 'fine-focus sealed tube'
_diffrn_radiation_type MoK\a
_diffrn_radiation_wavelength 0.71073
_diffrn_reflns_av_R_equivalents 0.0349
_diffrn_reflns_av_sigmaI/netI 0.0279
_diffrn_reflns_limit_h_max 17
_diffrn_reflns_limit_h_min -17
_diffrn_reflns_limit_k_max 18
_diffrn_reflns_limit_k_min -18
_diffrn_reflns_limit_l_max 9
_diffrn_reflns_limit_l_min -9
_diffrn_reflns_number 15678
_diffrn_reflns_theta_full 28.85
_diffrn_reflns_theta_max 28.85
_diffrn_reflns_theta_min 1.61
_exptl_absorpt_coefficient_mu 0.097
_exptl_absorpt_correction_T_max 0.991
_exptl_absorpt_correction_T_min 0.961
_exptl_absorpt_correction_type multi-scan
_exptl_absorpt_process_details 'SADABS (Bruker, 2008)'
_exptl_crystal_colour colourless
_exptl_crystal_density_diffrn 1.414
_exptl_crystal_density_method 'not measured'
_exptl_crystal_description plate
_exptl_crystal_F_000 496
_exptl_crystal_size_max 0.41
_exptl_crystal_size_mid 0.38
_exptl_crystal_size_min 0.09
_refine_diff_density_max 0.270
_refine_diff_density_min -0.256
_refine_diff_density_rms 0.048
_refine_ls_extinction_method none
_refine_ls_goodness_of_fit_ref 1.025
_refine_ls_hydrogen_treatment constr
_refine_ls_matrix_type full
_refine_ls_number_parameters 164
_refine_ls_number_reflns 2926
_refine_ls_number_restraints 0
_refine_ls_restrained_S_all 1.025
_refine_ls_R_factor_all 0.0641
_refine_ls_R_factor_gt 0.0432
_refine_ls_shift/su_max 0.000
_refine_ls_shift/su_mean 0.000
_refine_ls_structure_factor_coef Fsqd
_refine_ls_weighting_details 'calc w=1/[\s^2^(Fo^2^)+(0.0544P)^2^+0.4257P] where P=(Fo^2^+2Fc^2^)/3'
_refine_ls_weighting_scheme calc
_refine_ls_wR_factor_gt 0.1058
_refine_ls_wR_factor_ref 0.1185
_reflns_number_gt 2185
_reflns_number_total 2926
_reflns_threshold_expression >2sigma(I)
_cod_data_source_file c4ob00796d2.cif
_cod_data_source_block ax0508
_cod_depositor_comments 'Adding full bibliography for 7153795.cif.'
_cod_original_sg_symbol_H-M P2(1)/c
_cod_database_code 7153795

loop_
_symmetry_equiv_pos_as_xyz
'x, y, z'
'-x, y+1/2, -z+1/2'
'-x, -y, -z'
'x, -y-1/2, z-1/2'

loop_
_atom_site_label
_atom_site_type_symbol
_atom_site_fract_x
_atom_site_fract_y
_atom_site_fract_z
_atom_site_U_iso_or_equiv
_atom_site_adp_type
_atom_site_occupancy
_atom_site_symmetry_multiplicity
_atom_site_calc_flag
_atom_site_refinement_flags
C1 C 0.85857(10) 0.32184(10) 0.2509(2) 0.0238(3) Uani 1 1 d .
C2 C 0.96602(10) 0.36642(10) 0.2822(2) 0.0215(3) Uani 1 1 d .
C3 C 1.06412(11) 0.32212(11) 0.3476(2) 0.0247(3) Uani 1 1 d .
H3 H 1.0703 0.2523 0.3772 0.030 Uiso 1 1 calc R
C4 C 1.15407(10) 0.38310(11) 0.3691(2) 0.0246(3) Uani 1 1 d .
C5 C 1.14235(11) 0.48571(11) 0.3246(2) 0.0256(3) Uani 1 1 d .
H5 H 1.2038 0.5264 0.3395 0.031 Uiso 1 1 calc R
C6 C 1.04336(11) 0.52984(11) 0.2593(2) 0.0239(3) Uani 1 1 d .
H6 H 1.0362 0.5996 0.2297 0.029 Uiso 1 1 calc R
C7 C 0.95581(10) 0.46818(10) 0.2393(2) 0.0214(3) Uani 1 1 d .
C8 C 0.84158(11) 0.49290(10) 0.1766(2) 0.0225(3) Uani 1 1 d .
C9 C 1.26245(11) 0.33920(12) 0.4413(3) 0.0338(4) Uani 1 1 d .
H9A H 1.3001 0.3398 0.3280 0.051 Uiso 1 1 calc R
H9B H 1.2562 0.2699 0.4870 0.051 Uiso 1 1 calc R
H9C H 1.3019 0.3792 0.5559 0.051 Uiso 1 1 calc R
C10 C 0.67539(10) 0.39133(10) 0.1434(2) 0.0255(3) Uani 1 1 d .
C11 C 0.62594(12) 0.34693(12) -0.0383(3) 0.0365(4) Uani 1 1 d .
H11 H 0.6652 0.3218 -0.1331 0.044 Uiso 1 1 calc R
C12 C 0.51616(12) 0.34029(13) -0.0776(3) 0.0412(4) Uani 1 1 d .
H12 H 0.4784 0.3102 -0.2010 0.049 Uiso 1 1 calc R
C13 C 0.46304(12) 0.37771(11) 0.0641(3) 0.0356(4) Uani 1 1 d .
H13 H 0.3880 0.3748 0.0401 0.043 Uiso 1 1 calc R
C14 C 0.52098(13) 0.41944(13) 0.2412(3) 0.0377(4) Uani 1 1 d .
H14 H 0.4837 0.4445 0.3392 0.045 Uiso 1 1 calc R
N1 N 0.78831(9) 0.40164(9) 0.18829(19) 0.0245(3) Uani 1 1 d .
N2 N 0.62703(10) 0.42713(10) 0.2847(2) 0.0326(3) Uani 1 1 d .
O1 O 0.83238(8) 0.23629(7) 0.27412(19) 0.0316(3) Uani 1 1 d .
O2 O 0.79899(8) 0.57216(7) 0.12404(16) 0.0284(3) Uani 1 1 d .

loop_
_atom_site_aniso_label
_atom_site_aniso_U_11
_atom_site_aniso_U_22
_atom_site_aniso_U_33
_atom_site_aniso_U_23
_atom_site_aniso_U_13
_atom_site_aniso_U_12
C1 0.0180(6) 0.0213(6) 0.0315(8) -0.0021(5) 0.0040(5) 0.0014(5)
C2 0.0185(6) 0.0218(6) 0.0240(7) -0.0024(5) 0.0038(5) -0.0009(5)
C3 0.0206(6) 0.0231(7) 0.0300(7) -0.0016(6) 0.0047(5) 0.0016(5)
C4 0.0185(6) 0.0302(7) 0.0249(7) -0.0039(6) 0.0043(5) 0.0006(5)
C5 0.0208(7) 0.0296(7) 0.0266(7) -0.0033(6) 0.0052(5) -0.0055(5)
C6 0.0247(7) 0.0234(7) 0.0230(7) -0.0004(5) 0.0035(5) -0.0033(5)
C7 0.0198(6) 0.0230(7) 0.0206(7) -0.0008(5) 0.0026(5) -0.0005(5)
C8 0.0203(6) 0.0221(6) 0.0241(7) -0.0019(5) 0.0026(5) -0.0007(5)
C9 0.0196(7) 0.0350(8) 0.0460(10) -0.0046(7) 0.0049(6) 0.0019(6)
C10 0.0167(6) 0.0192(6) 0.0388(8) 0.0000(6) 0.0019(6) 0.0001(5)
C11 0.0237(7) 0.0322(8) 0.0503(10) -0.0144(7) 0.0005(7) 0.0036(6)
C12 0.0250(8) 0.0324(8) 0.0588(11) -0.0119(8) -0.0076(7) -0.0011(6)
C13 0.0182(7) 0.0239(7) 0.0625(11) 0.0039(7) 0.0038(7) -0.0009(6)
C14 0.0243(8) 0.0382(9) 0.0529(11) 0.0013(8) 0.0136(7) 0.0003(6)
N1 0.0165(5) 0.0201(5) 0.0352(7) -0.0006(5) 0.0014(5) 0.0001(4)
N2 0.0222(6) 0.0357(7) 0.0403(8) -0.0022(6) 0.0078(5) -0.0020(5)
O1 0.0224(5) 0.0203(5) 0.0518(7) 0.0012(5) 0.0072(5) -0.0002(4)
O2 0.0261(5) 0.0219(5) 0.0354(6) 0.0023(4) 0.0023(4) 0.0028(4)

loop_
_atom_type_symbol
_atom_type_description
_atom_type_scat_dispersion_real
_atom_type_scat_dispersion_imag
_atom_type_scat_source
C C 0.0033 0.0016 'International Tables Vol C Tables 4.2.6.8 and 6.1.1.4'
H H 0.0000 0.0000 'International Tables Vol C Tables 4.2.6.8 and 6.1.1.4'
N N 0.0061 0.0033 'International Tables Vol C Tables 4.2.6.8 and 6.1.1.4'
O O 0.0106 0.0060 'International Tables Vol C Tables 4.2.6.8 and 6.1.1.4'

loop_
_geom_angle_atom_site_label_1
_geom_angle_atom_site_label_2
_geom_angle_atom_site_label_3
_geom_angle
O1 C1 N1 124.84(12)
O1 C1 C2 129.71(13)
N1 C1 C2 105.44(11)
C3 C2 C7 121.54(12)
C3 C2 C1 129.95(13)
C7 C2 C1 108.49(11)
C2 C3 C4 118.09(13)
C2 C3 H3 121.0
C4 C3 H3 121.0
C5 C4 C3 119.63(12)
C5 C4 C9 120.00(13)
C3 C4 C9 120.36(13)
C6 C5 C4 121.98(13)
C6 C5 H5 119.0
C4 C5 H5 119.0
C7 C6 C5 117.34(13)
C7 C6 H6 121.3
C5 C6 H6 121.3
C6 C7 C2 121.42(12)
C6 C7 C8 129.89(13)
C2 C7 C8 108.68(11)
O2 C8 N1 124.94(12)
O2 C8 C7 129.84(13)
N1 C8 C7 105.22(11)
C4 C9 H9A 109.5
C4 C9 H9B 109.5
H9A C9 H9B 109.5
C4 C9 H9C 109.5
H9A C9 H9C 109.5
H9B C9 H9C 109.5
N2 C10 C11 125.31(14)
N2 C10 N1 115.57(13)
C11 C10 N1 119.13(14)
C10 C11 C12 117.24(16)
C10 C11 H11 121.4
C12 C11 H11 121.4
C13 C12 C11 119.19(16)
C13 C12 H12 120.4
C11 C12 H12 120.4
C14 C13 C12 118.38(14)
C14 C13 H13 120.8
C12 C13 H13 120.8
N2 C14 C13 124.16(16)
N2 C14 H14 117.9
C13 C14 H14 117.9
C1 N1 C8 112.16(11)
C1 N1 C10 123.78(11)
C8 N1 C10 124.06(11)
C10 N2 C14 115.72(14)

loop_
_geom_bond_atom_site_label_1
_geom_bond_atom_site_label_2
_geom_bond_distance
C1 O1 1.2078(17)
C1 N1 1.4025(17)
C1 C2 1.4840(18)
C2 C3 1.3824(18)
C2 C7 1.3855(19)
C3 C4 1.4005(19)
C3 H3 0.9500
C4 C5 1.399(2)
C4 C9 1.4998(19)
C5 C6 1.3911(19)
C5 H5 0.9500
C6 C7 1.3817(19)
C6 H6 0.9500
C7 C8 1.4835(18)
C8 O2 1.2075(16)
C8 N1 1.4072(17)
C9 H9A 0.9800
C9 H9B 0.9800
C9 H9C 0.9800
C10 N2 1.324(2)
C10 C11 1.375(2)
C10 N1 1.4330(17)
C11 C12 1.390(2)
C11 H11 0.9500
C12 C13 1.373(3)
C12 H12 0.9500
C13 C14 1.372(2)
C13 H13 0.9500
C14 N2 1.344(2)
C14 H14 0.9500

loop_
_geom_torsion_atom_site_label_1
_geom_torsion_atom_site_label_2
_geom_torsion_atom_site_label_3
_geom_torsion_atom_site_label_4
_geom_torsion
O1 C1 C2 C3 -0.6(3)
N1 C1 C2 C3 178.62(14)
O1 C1 C2 C7 -178.92(16)
N1 C1 C2 C7 0.32(16)
C7 C2 C3 C4 -0.2(2)
C1 C2 C3 C4 -178.35(14)
C2 C3 C4 C5 0.1(2)
C2 C3 C4 C9 179.46(13)
C3 C4 C5 C6 0.1(2)
C9 C4 C5 C6 -179.32(14)
C4 C5 C6 C7 -0.1(2)
C5 C6 C7 C2 -0.1(2)
C5 C6 C7 C8 179.07(14)
C3 C2 C7 C6 0.2(2)
C1 C2 C7 C6 178.71(13)
C3 C2 C7 C8 -179.08(13)
C1 C2 C7 C8 -0.60(15)
C6 C7 C8 O2 2.0(3)
C2 C7 C8 O2 -178.80(15)
C6 C7 C8 N1 -178.58(14)
C2 C7 C8 N1 0.65(15)
N2 C10 C11 C12 0.8(3)
N1 C10 C11 C12 -178.73(14)
C10 C11 C12 C13 0.0(3)
C11 C12 C13 C14 -0.7(3)
C12 C13 C14 N2 0.7(3)
O1 C1 N1 C8 179.40(15)
C2 C1 N1 C8 0.11(16)
O1 C1 N1 C10 0.0(2)
C2 C1 N1 C10 -179.33(13)
O2 C8 N1 C1 179.02(14)
C7 C8 N1 C1 -0.46(16)
O2 C8 N1 C10 -1.5(2)
C7 C8 N1 C10 178.97(13)
N2 C10 N1 C1 105.13(16)
C11 C10 N1 C1 -75.3(2)
N2 C10 N1 C8 -74.24(18)
C11 C10 N1 C8 105.35(17)
C11 C10 N2 C14 -0.9(2)
N1 C10 N2 C14 178.69(13)
C13 C14 N2 C10 0.1(2)
